data_7214321
loop_
_publ_author_name
'Beyeh, N. Kodiah'
'Valkonen, Arto'
'Rissanen, Kari'

_publ_section_title
;
 Deprotonation of resorcinarenes by mono- and diamine bases: complexation
 and intermolecular interactions in the solid state
;
_journal_issue 18
_journal_name_full CrystEngComm
_journal_page_first 3758
_journal_paper_doi 10.1039/c3ce42291g
_journal_volume 16
_journal_year 2014
_chemical_formula_moiety 'C40 H47 O8, C3 H8 N, C H4 O, 2(C3 H7 N)'
_chemical_formula_sum 'C50 H73 N3 O9'
_chemical_formula_weight 860.11
_chemical_name_systematic
;
 ?
;
_space_group_crystal_system triclinic
_space_group_IT_number 2
_space_group_name_Hall '-P 1'
_space_group_name_H-M_alt 'P -1'
_symmetry_space_group_name_Hall '-P 1'
_symmetry_space_group_name_H-M 'P -1'
_atom_sites_solution_hydrogens mixed
_audit_creation_method SHELXL-2013
_cell_angle_alpha 107.092(2)
_cell_angle_beta 94.407(2)
_cell_angle_gamma 110.946(2)
_cell_formula_units_Z 2
_cell_length_a 11.7076(5)
_cell_length_b 14.7176(6)
_cell_length_c 15.4943(6)
_cell_measurement_temperature 173(2)
_cell_volume 2333.23(17)
_computing_cell_refinement 'DENZO-SMN (Otwinowski & Minor, 1997)'
_computing_data_collection 'Collect (Bruker, 2008)'
_computing_data_reduction DENZO-SMN
_computing_molecular_graphics 'ORTEP-3 (Farrugia, 1997); MERCURY (Macrae, <i>et al.</i>, 2008)'
_computing_publication_material SHELXL-97
_computing_structure_refinement 'SHELXL-2013 (Sheldrick, 2013)'
_computing_structure_solution 'SIR-2011 (Burla <i>et al.</i>, 2012)'
_diffrn_ambient_temperature 173(2)
_diffrn_detector_area_resol_mean 9
_diffrn_measured_fraction_theta_full 0.997
_diffrn_measured_fraction_theta_max 0.997
_diffrn_measurement_device_type 'Bruker-Nonius Kappa CCD with APEXII detector'
_diffrn_measurement_method '\f and \w scans'
_diffrn_radiation_monochromator graphite
_diffrn_radiation_source 'fine-focus sealed tube'
_diffrn_radiation_type MoK\a
_diffrn_radiation_wavelength 0.71073
_diffrn_reflns_av_R_equivalents 0.0804
_diffrn_reflns_av_unetI/netI 0.0638
_diffrn_reflns_Laue_measured_fraction_full 0.997
_diffrn_reflns_Laue_measured_fraction_max 0.997
_diffrn_reflns_limit_h_max 13
_diffrn_reflns_limit_h_min -13
_diffrn_reflns_limit_k_max 17
_diffrn_reflns_limit_k_min -16
_diffrn_reflns_limit_l_max 18
_diffrn_reflns_limit_l_min -18
_diffrn_reflns_number 29369
_diffrn_reflns_point_group_measured_fraction_full 0.997
_diffrn_reflns_point_group_measured_fraction_max 0.997
_diffrn_reflns_theta_full 25.000
_diffrn_reflns_theta_max 25.000
_diffrn_reflns_theta_min 2.291
_exptl_absorpt_coefficient_mu 0.083
_exptl_absorpt_correction_T_max 0.7457
_exptl_absorpt_correction_T_min 0.5847
_exptl_absorpt_correction_type multi-scan
_exptl_absorpt_process_details
;
SADABS-2008/1 (Bruker,2008) was used for absorption correction.
wR2(int) was 0.0965 before and 0.0848 after correction.
The Ratio of minimum to maximum transmission is 0.7841.
The \l/2 correction factor is 0.0015.
;
_exptl_crystal_density_diffrn 1.224
_exptl_crystal_F_000 932
_exptl_crystal_size_max 0.280
_exptl_crystal_size_mid 0.250
_exptl_crystal_size_min 0.120
_refine_diff_density_max 0.425
_refine_diff_density_min -0.260
_refine_diff_density_rms 0.056
_refine_ls_extinction_method none
_refine_ls_goodness_of_fit_ref 1.091
_refine_ls_hydrogen_treatment mixed
_refine_ls_matrix_type full
_refine_ls_number_parameters 599
_refine_ls_number_reflns 8194
_refine_ls_number_restraints 9
_refine_ls_restrained_S_all 1.091
_refine_ls_R_factor_all 0.1043
_refine_ls_R_factor_gt 0.0707
_refine_ls_shift/su_max 0.000
_refine_ls_shift/su_mean 0.000
_refine_ls_structure_factor_coef Fsqd
_refine_ls_weighting_details 'w=1/[\s^2^(Fo^2^)+(0.0456P)^2^+3.2979P] where P=(Fo^2^+2Fc^2^)/3'
_refine_ls_weighting_scheme calc
_refine_ls_wR_factor_gt 0.1485
_refine_ls_wR_factor_ref 0.1660
_reflns_Friedel_coverage 0.000
_reflns_number_gt 5833
_reflns_number_total 8194
_reflns_threshold_expression 'I > 2\s(I)'
_cod_data_source_file c3ce42291g.txt
_cod_data_source_block III
_cod_database_code 7214321
_shelx_space_group_comment
;
The symmetry employed for this shelxl refinement is uniquely defined
by the following loop, which should always be used as a source of
symmetry information in preference to the above space-group names.
They are only intended as comments.
;
_shelx_estimated_absorpt_t_min 0.977
_shelx_estimated_absorpt_t_max 0.990

loop_
_space_group_symop_operation_xyz
'x, y, z'
'-x, -y, -z'

loop_
_atom_site_label
_atom_site_type_symbol
_atom_site_fract_x
_atom_site_fract_y
_atom_site_fract_z
_atom_site_U_iso_or_equiv
_atom_site_adp_type
_atom_site_occupancy
_atom_site_site_symmetry_order
_atom_site_calc_flag
_atom_site_refinement_flags_posn
_atom_site_refinement_flags_adp
O1 O 1.0447(2) 0.82562(18) 0.24180(16) 0.0299(5) Uani 1 1 d D .
H1O H 1.1205(19) 0.866(3) 0.260(3) 0.045 Uiso 1 1 d D U
O2 O 1.0498(2) 0.48523(17) 0.14542(15) 0.0281(5) Uani 1 1 d D .
H2O H 1.124(2) 0.508(3) 0.137(3) 0.042 Uiso 1 1 d D U
O3 O 0.8854(2) 0.28552(18) 0.09525(16) 0.0304(5) Uani 1 1 d D .
H3O H 0.937(3) 0.3476(17) 0.112(3) 0.046 Uiso 1 1 d D U
O4 O 0.4490(2) 0.13138(18) 0.05942(16) 0.0338(6) Uani 1 1 d D .
H4O H 0.388(3) 0.147(3) 0.073(3) 0.051 Uiso 1 1 d D U
O5 O 0.2564(2) 0.19032(17) 0.08288(15) 0.0269(5) Uani 1 1 d D .
H5O H 0.181(2) 0.159(3) 0.087(3) 0.040 Uiso 1 1 d D U
O6 O 0.27835(19) 0.53206(16) 0.12505(14) 0.0256(5) Uani 1 1 d . .
O7 O 0.4303(2) 0.73651(18) 0.19219(16) 0.0311(5) Uani 1 1 d D .
H7O H 0.378(3) 0.6743(17) 0.179(3) 0.047 Uiso 1 1 d D U
O8 O 0.8693(2) 0.90433(18) 0.26018(17) 0.0321(6) Uani 1 1 d D .
H8O H 0.929(3) 0.887(3) 0.259(3) 0.048 Uiso 1 1 d D U
C1 C 0.9435(3) 0.7064(2) 0.3160(2) 0.0232(7) Uani 1 1 d . .
C2 C 1.0149(3) 0.7295(2) 0.2512(2) 0.0242(7) Uani 1 1 d . .
C3 C 1.0514(3) 0.6575(3) 0.1925(2) 0.0260(7) Uani 1 1 d . .
C4 C 1.0203(3) 0.5612(3) 0.2039(2) 0.0245(7) Uani 1 1 d . .
C5 C 0.9521(3) 0.5349(2) 0.2696(2) 0.0232(7) Uani 1 1 d . .
C6 C 0.9137(3) 0.6085(2) 0.3233(2) 0.0234(7) Uani 1 1 d . .
H6 H 0.8650 0.5913 0.3669 0.028 Uiso 1 1 calc R U
C7 C 0.9210(3) 0.4294(2) 0.2807(2) 0.0242(7) Uani 1 1 d . .
H7 H 0.9843 0.4039 0.2555 0.029 Uiso 1 1 calc R U
C8 C 0.9351(3) 0.4359(3) 0.3821(2) 0.0278(7) Uani 1 1 d . .
H8A H 1.0175 0.4906 0.4171 0.033 Uiso 1 1 calc R U
H8B H 0.8699 0.4561 0.4088 0.033 Uiso 1 1 calc R U
C9 C 0.9241(4) 0.3340(3) 0.3931(3) 0.0415(9) Uani 1 1 d . .
H9A H 0.8412 0.2803 0.3609 0.062 Uiso 1 1 calc R U
H9B H 0.9355 0.3425 0.4587 0.062 Uiso 1 1 calc R U
H9C H 0.9883 0.3135 0.3668 0.062 Uiso 1 1 calc R U
C10 C 1.1198(3) 0.6826(3) 0.1186(2) 0.0318(8) Uani 1 1 d . .
H10A H 1.2099 0.7165 0.1440 0.048 Uiso 1 1 calc R U
H10B H 1.0927 0.7292 0.0968 0.048 Uiso 1 1 calc R U
H10C H 1.1014 0.6185 0.0671 0.048 Uiso 1 1 calc R U
C11 C 0.7937(3) 0.3494(2) 0.2225(2) 0.0239(7) Uani 1 1 d . .
C12 C 0.7824(3) 0.2824(2) 0.1343(2) 0.0243(7) Uani 1 1 d . .
C13 C 0.6674(3) 0.2084(3) 0.0805(2) 0.0267(7) Uani 1 1 d . .
C14 C 0.5595(3) 0.2037(2) 0.1161(2) 0.0262(7) Uani 1 1 d . .
C15 C 0.5659(3) 0.2691(2) 0.2044(2) 0.0234(7) Uani 1 1 d . .
C16 C 0.6840(3) 0.3413(2) 0.2549(2) 0.0231(7) Uani 1 1 d . .
H16 H 0.6899 0.3872 0.3144 0.028 Uiso 1 1 calc R U
C17 C 0.4478(3) 0.2614(2) 0.2420(2) 0.0235(7) Uani 1 1 d . .
H17 H 0.3852 0.1887 0.2098 0.028 Uiso 1 1 calc R U
C18 C 0.4652(3) 0.2786(3) 0.3453(2) 0.0282(7) Uani 1 1 d . .
H18A H 0.5104 0.2375 0.3595 0.034 Uiso 1 1 calc R U
H18B H 0.5166 0.3527 0.3806 0.034 Uiso 1 1 calc R U
C19 C 0.3395(3) 0.2466(3) 0.3752(2) 0.0418(9) Uani 1 1 d . .
H19A H 0.2874 0.1739 0.3388 0.063 Uiso 1 1 calc R U
H19B H 0.2972 0.2904 0.3652 0.063 Uiso 1 1 calc R U
H19C H 0.3532 0.2549 0.4408 0.063 Uiso 1 1 calc R U
C20 C 0.6564(3) 0.1363(3) -0.0150(2) 0.0336(8) Uani 1 1 d . .
H20A H 0.6128 0.0643 -0.0185 0.050 Uiso 1 1 calc R U
H20B H 0.7400 0.1471 -0.0278 0.050 Uiso 1 1 calc R U
H20C H 0.6092 0.1506 -0.0606 0.050 Uiso 1 1 calc R U
C21 C 0.3932(3) 0.3315(2) 0.2156(2) 0.0227(7) Uani 1 1 d . .
C22 C 0.3002(3) 0.2932(2) 0.1366(2) 0.0242(7) Uani 1 1 d . .
C23 C 0.2563(3) 0.3590(2) 0.1074(2) 0.0235(7) Uani 1 1 d . .
C24 C 0.3068(3) 0.4656(2) 0.1591(2) 0.0229(7) Uani 1 1 d . .
C25 C 0.3901(3) 0.5036(2) 0.2440(2) 0.0227(7) Uani 1 1 d . .
C26 C 0.4344(3) 0.4362(2) 0.2684(2) 0.0238(7) Uani 1 1 d . .
H26 H 0.4955 0.4631 0.3235 0.029 Uiso 1 1 calc R U
C27 C 0.4259(3) 0.6143(2) 0.3087(2) 0.0240(7) Uani 1 1 d . .
H27 H 0.3581 0.6353 0.2903 0.029 Uiso 1 1 calc R U
C28 C 0.4246(3) 0.6202(3) 0.4092(2) 0.0285(7) Uani 1 1 d . .
H28A H 0.4812 0.5899 0.4280 0.034 Uiso 1 1 calc R U
H28B H 0.4564 0.6937 0.4496 0.034 Uiso 1 1 calc R U
C29 C 0.2940(3) 0.5626(3) 0.4223(3) 0.0455(10) Uani 1 1 d . .
H29A H 0.2634 0.4892 0.3842 0.068 Uiso 1 1 calc R U
H29B H 0.2377 0.5924 0.4039 0.068 Uiso 1 1 calc R U
H29C H 0.2969 0.5691 0.4873 0.068 Uiso 1 1 calc R U
C30 C 0.1573(3) 0.3138(2) 0.0200(2) 0.0265(7) Uani 1 1 d . .
H30A H 0.0760 0.2760 0.0321 0.040 Uiso 1 1 calc R U
H30B H 0.1787 0.2661 -0.0284 0.040 Uiso 1 1 calc R U
H30C H 0.1534 0.3699 -0.0003 0.040 Uiso 1 1 calc R U
C31 C 0.5454(3) 0.6908(2) 0.2968(2) 0.0235(7) Uani 1 1 d . .
C32 C 0.5424(3) 0.7493(2) 0.2404(2) 0.0250(7) Uani 1 1 d . .
C33 C 0.6506(3) 0.8221(2) 0.2300(2) 0.0260(7) Uani 1 1 d . .
C34 C 0.7664(3) 0.8330(2) 0.2746(2) 0.0252(7) Uani 1 1 d . .
C35 C 0.7753(3) 0.7756(2) 0.3305(2) 0.0243(7) Uani 1 1 d . .
C36 C 0.6638(3) 0.7053(2) 0.3397(2) 0.0235(7) Uani 1 1 d . .
H36 H 0.6682 0.6652 0.3770 0.028 Uiso 1 1 calc R U
C37 C 0.9021(3) 0.7860(2) 0.3769(2) 0.0244(7) Uani 1 1 d . .
H37 H 0.9640 0.8555 0.3809 0.029 Uiso 1 1 calc R U
C38 C 0.9071(3) 0.7863(3) 0.4764(2) 0.0272(7) Uani 1 1 d . .
H38A H 0.8345 0.7263 0.4777 0.033 Uiso 1 1 calc R U
H38B H 0.9838 0.7781 0.4973 0.033 Uiso 1 1 calc R U
C39 C 0.9064(4) 0.8853(3) 0.5429(2) 0.0389(9) Uani 1 1 d . .
H39A H 0.8304 0.8936 0.5229 0.058 Uiso 1 1 calc R U
H39B H 0.9798 0.9448 0.5437 0.058 Uiso 1 1 calc R U
H39C H 0.9083 0.8812 0.6050 0.058 Uiso 1 1 calc R U
C40 C 0.6469(3) 0.8862(3) 0.1707(3) 0.0361(8) Uani 1 1 d . .
H40A H 0.6930 0.8725 0.1216 0.054 Uiso 1 1 calc R U
H40B H 0.6854 0.9599 0.2086 0.054 Uiso 1 1 calc R U
H40C H 0.5599 0.8679 0.1432 0.054 Uiso 1 1 calc R U
N1 N 0.3863(2) 0.5155(2) -0.02371(18) 0.0264(6) Uani 1 1 d D .
H1N H 0.353(3) 0.517(3) 0.0292(16) 0.028(9) Uiso 1 1 d D .
C41 C 0.5108(3) 0.6037(3) 0.0120(2) 0.0291(8) Uani 1 1 d . .
H41A H 0.5005 0.6672 0.0476 0.035 Uiso 1 1 calc R U
H41B H 0.5492 0.6163 -0.0404 0.035 Uiso 1 1 calc R U
C42 C 0.5955(3) 0.5805(3) 0.0732(2) 0.0303(8) Uani 1 1 d . .
H42A H 0.6777 0.6399 0.0959 0.036 Uiso 1 1 calc R U
H42B H 0.5591 0.5722 0.1274 0.036 Uiso 1 1 calc R U
C43 C 0.3037(3) 0.5367(3) -0.0868(3) 0.0404(9) Uani 1 1 d . .
H43A H 0.3422 0.5462 -0.1393 0.061 Uiso 1 1 calc R U
H43B H 0.2927 0.5997 -0.0533 0.061 Uiso 1 1 calc R U
H43C H 0.2222 0.4780 -0.1093 0.061 Uiso 1 1 calc R U
N2 N 0.0314(2) 0.0800(2) 0.08864(19) 0.0313(7) Uani 1 1 d . .
C44 C 0.0462(3) -0.0175(3) 0.0785(3) 0.0363(9) Uani 1 1 d . .
H44A H -0.0309 -0.0686 0.0863 0.044 Uiso 1 1 calc R U
H44B H 0.1162 -0.0048 0.1268 0.044 Uiso 1 1 calc R U
C45 C -0.0721(3) 0.0604(3) 0.0154(2) 0.0349(8) Uani 1 1 d . .
H45A H -0.0822 0.1258 0.0216 0.042 Uiso 1 1 calc R U
H45B H -0.1510 0.0104 0.0223 0.042 Uiso 1 1 calc R U
C46 C 0.0086(4) 0.1254(3) 0.1812(3) 0.0447(10) Uani 1 1 d . .
H46A H -0.0659 0.0752 0.1914 0.067 Uiso 1 1 calc R U
H46B H -0.0044 0.1885 0.1849 0.067 Uiso 1 1 calc R U
H46C H 0.0810 0.1424 0.2284 0.067 Uiso 1 1 calc R U
N3 N 1.3655(3) 0.9503(3) 0.4747(2) 0.0447(8) Uani 1 1 d . .
C47 C 1.4302(4) 1.0483(3) 0.5521(3) 0.0471(10) Uani 1 1 d . .
H47A H 1.4405 1.0337 0.6099 0.057 Uiso 1 1 calc R U
H47B H 1.3792 1.0901 0.5584 0.057 Uiso 1 1 calc R U
C48 C 1.5568(4) 1.1092(3) 0.5371(3) 0.0465(10) Uani 1 1 d . .
H48A H 1.5461 1.1281 0.4817 0.056 Uiso 1 1 calc R U
H48B H 1.5992 1.1742 0.5907 0.056 Uiso 1 1 calc R U
C49 C 1.2445(4) 0.8923(4) 0.4915(3) 0.0673(14) Uani 1 1 d . .
H49A H 1.2033 0.8257 0.4409 0.101 Uiso 1 1 calc R U
H49B H 1.1924 0.9321 0.4951 0.101 Uiso 1 1 calc R U
H49C H 1.2566 0.8801 0.5497 0.101 Uiso 1 1 calc R U
O9 O 1.2759(2) 0.9589(2) 0.30791(19) 0.0476(7) Uani 1 1 d D .
H9O H 1.310(4) 0.947(4) 0.355(2) 0.071 Uiso 1 1 d D U
C50 C 1.3655(4) 0.9751(3) 0.2518(3) 0.0467(10) Uani 1 1 d . .
H50A H 1.4384 1.0394 0.2854 0.070 Uiso 1 1 calc R U
H50B H 1.3290 0.9803 0.1953 0.070 Uiso 1 1 calc R U
H50C H 1.3913 0.9168 0.2358 0.070 Uiso 1 1 calc R U

loop_
_atom_site_aniso_label
_atom_site_aniso_U_11
_atom_site_aniso_U_22
_atom_site_aniso_U_33
_atom_site_aniso_U_23
_atom_site_aniso_U_13
_atom_site_aniso_U_12
O1 0.0261(12) 0.0272(13) 0.0411(14) 0.0172(11) 0.0112(11) 0.0108(10)
O2 0.0219(12) 0.0307(13) 0.0332(13) 0.0089(10) 0.0102(10) 0.0129(10)
O3 0.0270(13) 0.0301(13) 0.0323(13) 0.0060(11) 0.0095(10) 0.0124(10)
O4 0.0246(13) 0.0331(14) 0.0339(13) -0.0014(11) -0.0006(10) 0.0122(11)
O5 0.0195(11) 0.0228(12) 0.0335(13) 0.0046(10) 0.0040(10) 0.0074(10)
O6 0.0235(12) 0.0275(13) 0.0298(12) 0.0113(10) 0.0052(9) 0.0136(10)
O7 0.0211(12) 0.0300(14) 0.0404(14) 0.0125(12) -0.0013(10) 0.0095(10)
O8 0.0208(12) 0.0342(14) 0.0454(14) 0.0208(12) 0.0060(11) 0.0099(10)
C1 0.0160(15) 0.0280(18) 0.0239(16) 0.0068(14) 0.0005(13) 0.0093(13)
C2 0.0184(16) 0.0274(18) 0.0283(17) 0.0124(14) 0.0033(13) 0.0088(13)
C3 0.0180(16) 0.0327(19) 0.0285(18) 0.0111(15) 0.0034(13) 0.0112(14)
C4 0.0185(16) 0.0305(19) 0.0268(17) 0.0079(14) 0.0036(13) 0.0141(14)
C5 0.0174(15) 0.0269(18) 0.0254(17) 0.0087(14) 0.0009(13) 0.0100(13)
C6 0.0186(16) 0.0292(18) 0.0235(16) 0.0091(14) 0.0052(13) 0.0104(14)
C7 0.0197(16) 0.0282(18) 0.0287(17) 0.0095(14) 0.0064(13) 0.0141(14)
C8 0.0245(17) 0.0326(19) 0.0275(18) 0.0104(15) 0.0023(14) 0.0131(15)
C9 0.052(2) 0.043(2) 0.037(2) 0.0155(18) 0.0044(18) 0.0259(19)
C10 0.0319(19) 0.040(2) 0.0341(19) 0.0177(16) 0.0124(15) 0.0215(16)
C11 0.0216(16) 0.0275(18) 0.0268(17) 0.0118(14) 0.0051(13) 0.0125(14)
C12 0.0291(18) 0.0265(18) 0.0270(17) 0.0116(14) 0.0108(14) 0.0191(14)
C13 0.0271(17) 0.0285(18) 0.0270(17) 0.0071(14) 0.0048(14) 0.0161(15)
C14 0.0226(17) 0.0231(18) 0.0307(18) 0.0065(14) 0.0001(14) 0.0099(14)
C15 0.0230(16) 0.0259(18) 0.0260(17) 0.0120(14) 0.0042(13) 0.0128(14)
C16 0.0259(17) 0.0255(18) 0.0203(16) 0.0071(13) 0.0054(13) 0.0136(14)
C17 0.0187(16) 0.0239(17) 0.0282(17) 0.0081(14) 0.0055(13) 0.0094(13)
C18 0.0248(17) 0.0304(19) 0.0323(18) 0.0112(15) 0.0068(14) 0.0138(15)
C19 0.032(2) 0.058(3) 0.033(2) 0.0183(19) 0.0079(16) 0.0132(18)
C20 0.0267(18) 0.035(2) 0.0322(19) 0.0011(16) 0.0050(15) 0.0130(15)
C21 0.0190(16) 0.0288(18) 0.0241(16) 0.0109(14) 0.0091(13) 0.0116(14)
C22 0.0167(15) 0.0225(17) 0.0289(17) 0.0049(14) 0.0074(13) 0.0056(13)
C23 0.0162(15) 0.0277(18) 0.0255(17) 0.0091(14) 0.0051(13) 0.0075(13)
C24 0.0192(16) 0.0286(18) 0.0271(17) 0.0120(14) 0.0094(13) 0.0137(14)
C25 0.0162(15) 0.0271(18) 0.0235(16) 0.0065(14) 0.0060(12) 0.0087(13)
C26 0.0183(16) 0.0261(18) 0.0230(16) 0.0045(14) 0.0008(13) 0.0082(13)
C27 0.0213(16) 0.0249(18) 0.0286(17) 0.0064(14) 0.0056(13) 0.0145(14)
C28 0.0253(17) 0.0290(19) 0.0279(18) 0.0048(15) 0.0054(14) 0.0113(15)
C29 0.035(2) 0.062(3) 0.033(2) 0.0132(19) 0.0145(17) 0.0128(19)
C30 0.0230(17) 0.0263(18) 0.0288(18) 0.0072(14) 0.0027(14) 0.0107(14)
C31 0.0224(16) 0.0222(17) 0.0221(16) 0.0009(13) 0.0035(13) 0.0102(13)
C32 0.0223(17) 0.0264(18) 0.0232(17) 0.0020(14) 0.0000(13) 0.0126(14)
C33 0.0265(17) 0.0212(17) 0.0293(18) 0.0067(14) 0.0045(14) 0.0103(14)
C34 0.0264(17) 0.0214(17) 0.0270(17) 0.0056(14) 0.0056(14) 0.0106(14)
C35 0.0235(17) 0.0242(18) 0.0235(16) 0.0040(14) 0.0036(13) 0.0113(14)
C36 0.0248(17) 0.0267(18) 0.0205(16) 0.0047(13) 0.0045(13) 0.0147(14)
C37 0.0190(16) 0.0248(18) 0.0269(17) 0.0066(14) 0.0029(13) 0.0082(13)
C38 0.0228(17) 0.0303(19) 0.0256(17) 0.0078(14) 0.0026(13) 0.0093(14)
C39 0.044(2) 0.038(2) 0.0290(19) 0.0083(16) 0.0097(16) 0.0128(18)
C40 0.0258(18) 0.039(2) 0.046(2) 0.0203(18) 0.0020(16) 0.0128(16)
N1 0.0247(14) 0.0350(17) 0.0258(15) 0.0126(13) 0.0078(12) 0.0169(12)
C41 0.0263(18) 0.0296(19) 0.0344(19) 0.0111(15) 0.0110(15) 0.0134(15)
C42 0.0262(18) 0.033(2) 0.0293(18) 0.0067(15) 0.0076(14) 0.0119(15)
C43 0.036(2) 0.055(3) 0.043(2) 0.0266(19) 0.0066(17) 0.0246(19)
N2 0.0251(15) 0.0278(16) 0.0372(16) 0.0062(13) 0.0058(12) 0.0106(12)
C44 0.0299(19) 0.027(2) 0.047(2) 0.0097(17) -0.0007(16) 0.0089(15)
C45 0.0237(18) 0.0267(19) 0.050(2) 0.0073(17) 0.0025(16) 0.0108(15)
C46 0.043(2) 0.038(2) 0.043(2) 0.0056(18) 0.0152(18) 0.0105(18)
N3 0.0276(16) 0.048(2) 0.054(2) 0.0149(17) 0.0035(15) 0.0138(15)
C47 0.047(2) 0.058(3) 0.041(2) 0.008(2) 0.0070(19) 0.035(2)
C48 0.048(2) 0.033(2) 0.048(2) 0.0052(18) 0.0005(19) 0.0137(18)
C49 0.046(3) 0.085(4) 0.070(3) 0.040(3) 0.014(2) 0.015(2)
O9 0.0353(15) 0.0511(18) 0.0496(17) 0.0145(14) 0.0052(13) 0.0126(13)
C50 0.044(2) 0.050(3) 0.038(2) 0.0077(19) 0.0078(18) 0.017(2)

loop_
_atom_type_symbol
_atom_type_description
_atom_type_scat_dispersion_real
_atom_type_scat_dispersion_imag
_atom_type_scat_source
C C 0.0033 0.0016 'International Tables Vol C Tables 4.2.6.8 and 6.1.1.4'
H H 0.0000 0.0000 'International Tables Vol C Tables 4.2.6.8 and 6.1.1.4'
N N 0.0061 0.0033 'International Tables Vol C Tables 4.2.6.8 and 6.1.1.4'
O O 0.0106 0.0060 'International Tables Vol C Tables 4.2.6.8 and 6.1.1.4'

loop_
_geom_angle_atom_site_label_1
_geom_angle_atom_site_label_2
_geom_angle_atom_site_label_3
_geom_angle
_geom_angle_site_symmetry_1
_geom_angle_site_symmetry_3
C2 O1 H1O 115(3) . .
C4 O2 H2O 113(3) . .
C12 O3 H3O 109(3) . .
C14 O4 H4O 112(3) . .
C22 O5 H5O 110(3) . .
C32 O7 H7O 109(3) . .
C34 O8 H8O 112(3) . .
C2 C1 C6 117.3(3) . .
C2 C1 C37 120.8(3) . .
C6 C1 C37 121.9(3) . .
O1 C2 C1 118.5(3) . .
O1 C2 C3 119.0(3) . .
C1 C2 C3 122.4(3) . .
C2 C3 C4 117.7(3) . .
C2 C3 C10 120.7(3) . .
C4 C3 C10 121.6(3) . .
O2 C4 C5 117.3(3) . .
O2 C4 C3 120.3(3) . .
C5 C4 C3 122.3(3) . .
C6 C5 C4 117.2(3) . .
C6 C5 C7 122.0(3) . .
C4 C5 C7 120.8(3) . .
C5 C6 C1 123.0(3) . .
C5 C6 H6 118.5 . .
C1 C6 H6 118.5 . .
C11 C7 C5 112.1(2) . .
C11 C7 C8 112.4(3) . .
C5 C7 C8 113.0(3) . .
C11 C7 H7 106.2 . .
C5 C7 H7 106.2 . .
C8 C7 H7 106.2 . .
C9 C8 C7 112.5(3) . .
C9 C8 H8A 109.1 . .
C7 C8 H8A 109.1 . .
C9 C8 H8B 109.1 . .
C7 C8 H8B 109.1 . .
H8A C8 H8B 107.8 . .
C8 C9 H9A 109.5 . .
C8 C9 H9B 109.5 . .
H9A C9 H9B 109.5 . .
C8 C9 H9C 109.5 . .
H9A C9 H9C 109.5 . .
H9B C9 H9C 109.5 . .
C3 C10 H10A 109.5 . .
C3 C10 H10B 109.5 . .
H10A C10 H10B 109.5 . .
C3 C10 H10C 109.5 . .
H10A C10 H10C 109.5 . .
H10B C10 H10C 109.5 . .
C16 C11 C12 117.2(3) . .
C16 C11 C7 121.4(3) . .
C12 C11 C7 121.4(3) . .
O3 C12 C13 116.0(3) . .
O3 C12 C11 121.7(3) . .
C13 C12 C11 122.3(3) . .
C12 C13 C14 118.3(3) . .
C12 C13 C20 121.8(3) . .
C14 C13 C20 119.9(3) . .
O4 C14 C15 122.6(3) . .
O4 C14 C13 115.8(3) . .
C15 C14 C13 121.6(3) . .
C16 C15 C14 117.3(3) . .
C16 C15 C17 122.1(3) . .
C14 C15 C17 120.6(3) . .
C11 C16 C15 123.3(3) . .
C11 C16 H16 118.3 . .
C15 C16 H16 118.3 . .
C15 C17 C21 110.4(2) . .
C15 C17 C18 113.4(2) . .
C21 C17 C18 113.0(3) . .
C15 C17 H17 106.5 . .
C21 C17 H17 106.5 . .
C18 C17 H17 106.5 . .
C19 C18 C17 111.3(3) . .
C19 C18 H18A 109.4 . .
C17 C18 H18A 109.4 . .
C19 C18 H18B 109.4 . .
C17 C18 H18B 109.4 . .
H18A C18 H18B 108.0 . .
C18 C19 H19A 109.5 . .
C18 C19 H19B 109.5 . .
H19A C19 H19B 109.5 . .
C18 C19 H19C 109.5 . .
H19A C19 H19C 109.5 . .
H19B C19 H19C 109.5 . .
C13 C20 H20A 109.5 . .
C13 C20 H20B 109.5 . .
H20A C20 H20B 109.5 . .
C13 C20 H20C 109.5 . .
H20A C20 H20C 109.5 . .
H20B C20 H20C 109.5 . .
C26 C21 C22 117.4(3) . .
C26 C21 C17 121.7(3) . .
C22 C21 C17 120.9(3) . .
O5 C22 C21 119.3(3) . .
O5 C22 C23 119.1(3) . .
C21 C22 C23 121.4(3) . .
C24 C23 C22 119.3(3) . .
C24 C23 C30 121.4(3) . .
C22 C23 C30 119.3(3) . .
O6 C24 C25 120.2(3) . .
O6 C24 C23 119.8(3) . .
C25 C24 C23 119.9(3) . .
C26 C25 C24 118.3(3) . .
C26 C25 C27 121.5(3) . .
C24 C25 C27 120.2(3) . .
C21 C26 C25 123.1(3) . .
C21 C26 H26 118.5 . .
C25 C26 H26 118.5 . .
C31 C27 C25 113.1(2) . .
C31 C27 C28 113.5(3) . .
C25 C27 C28 111.9(3) . .
C31 C27 H27 105.9 . .
C25 C27 H27 105.9 . .
C28 C27 H27 105.9 . .
C29 C28 C27 112.0(3) . .
C29 C28 H28A 109.2 . .
C27 C28 H28A 109.2 . .
C29 C28 H28B 109.2 . .
C27 C28 H28B 109.2 . .
H28A C28 H28B 107.9 . .
C28 C29 H29A 109.5 . .
C28 C29 H29B 109.5 . .
H29A C29 H29B 109.5 . .
C28 C29 H29C 109.5 . .
H29A C29 H29C 109.5 . .
H29B C29 H29C 109.5 . .
C23 C30 H30A 109.5 . .
C23 C30 H30B 109.5 . .
H30A C30 H30B 109.5 . .
C23 C30 H30C 109.5 . .
H30A C30 H30C 109.5 . .
H30B C30 H30C 109.5 . .
C32 C31 C36 116.8(3) . .
C32 C31 C27 121.0(3) . .
C36 C31 C27 122.2(3) . .
O7 C32 C33 116.9(3) . .
O7 C32 C31 120.8(3) . .
C33 C32 C31 122.3(3) . .
C32 C33 C34 118.1(3) . .
C32 C33 C40 122.2(3) . .
C34 C33 C40 119.7(3) . .
O8 C34 C35 122.5(3) . .
O8 C34 C33 115.4(3) . .
C35 C34 C33 122.1(3) . .
C36 C35 C34 117.2(3) . .
C36 C35 C37 121.1(3) . .
C34 C35 C37 121.7(3) . .
C35 C36 C31 123.4(3) . .
C35 C36 H36 118.3 . .
C31 C36 H36 118.3 . .
C1 C37 C35 110.8(2) . .
C1 C37 C38 113.3(3) . .
C35 C37 C38 113.5(3) . .
C1 C37 H37 106.2 . .
C35 C37 H37 106.2 . .
C38 C37 H37 106.2 . .
C39 C38 C37 112.6(3) . .
C39 C38 H38A 109.1 . .
C37 C38 H38A 109.1 . .
C39 C38 H38B 109.1 . .
C37 C38 H38B 109.1 . .
H38A C38 H38B 107.8 . .
C38 C39 H39A 109.5 . .
C38 C39 H39B 109.5 . .
H39A C39 H39B 109.5 . .
C38 C39 H39C 109.5 . .
H39A C39 H39C 109.5 . .
H39B C39 H39C 109.5 . .
C33 C40 H40A 109.5 . .
C33 C40 H40B 109.5 . .
H40A C40 H40B 109.5 . .
C33 C40 H40C 109.5 . .
H40A C40 H40C 109.5 . .
H40B C40 H40C 109.5 . .
C41 N1 C42 108.7(2) . 2_665
C41 N1 C43 110.6(3) . .
C42 N1 C43 110.6(3) 2_665 .
C41 N1 H1N 103(2) . .
C42 N1 H1N 118(2) 2_665 .
C43 N1 H1N 106(2) . .
N1 C41 C42 110.5(3) . .
N1 C41 H41A 109.6 . .
C42 C41 H41A 109.6 . .
N1 C41 H41B 109.6 . .
C42 C41 H41B 109.6 . .
H41A C41 H41B 108.1 . .
N1 C42 C41 112.2(3) 2_665 .
N1 C42 H42A 109.2 2_665 .
C41 C42 H42A 109.2 . .
N1 C42 H42B 109.2 2_665 .
C41 C42 H42B 109.2 . .
H42A C42 H42B 107.9 . .
N1 C43 H43A 109.5 . .
N1 C43 H43B 109.5 . .
H43A C43 H43B 109.5 . .
N1 C43 H43C 109.5 . .
H43A C43 H43C 109.5 . .
H43B C43 H43C 109.5 . .
C44 N2 C45 109.2(3) . .
C44 N2 C46 111.4(3) . .
C45 N2 C46 110.8(3) . .
N2 C44 C45 110.1(3) . 2
N2 C44 H44A 109.6 . .
C45 C44 H44A 109.6 2 .
N2 C44 H44B 109.6 . .
C45 C44 H44B 109.6 2 .
H44A C44 H44B 108.2 . .
N2 C45 C44 110.5(3) . 2
N2 C45 H45A 109.5 . .
C44 C45 H45A 109.5 2 .
N2 C45 H45B 109.5 . .
C44 C45 H45B 109.5 2 .
H45A C45 H45B 108.1 . .
N2 C46 H46A 109.5 . .
N2 C46 H46B 109.5 . .
H46A C46 H46B 109.5 . .
N2 C46 H46C 109.5 . .
H46A C46 H46C 109.5 . .
H46B C46 H46C 109.5 . .
C49 N3 C48 111.2(3) . 2_876
C49 N3 C47 109.8(3) . .
C48 N3 C47 109.4(3) 2_876 .
N3 C47 C48 110.9(3) . .
N3 C47 H47A 109.5 . .
C48 C47 H47A 109.5 . .
N3 C47 H47B 109.5 . .
C48 C47 H47B 109.5 . .
H47A C47 H47B 108.0 . .
N3 C48 C47 111.3(3) 2_876 .
N3 C48 H48A 109.4 2_876 .
C47 C48 H48A 109.4 . .
N3 C48 H48B 109.4 2_876 .
C47 C48 H48B 109.4 . .
H48A C48 H48B 108.0 . .
N3 C49 H49A 109.5 . .
N3 C49 H49B 109.5 . .
H49A C49 H49B 109.5 . .
N3 C49 H49C 109.5 . .
H49A C49 H49C 109.5 . .
H49B C49 H49C 109.5 . .
C50 O9 H9O 106(3) . .
O9 C50 H50A 109.5 . .
O9 C50 H50B 109.5 . .
H50A C50 H50B 109.5 . .
O9 C50 H50C 109.5 . .
H50A C50 H50C 109.5 . .
H50B C50 H50C 109.5 . .

loop_
_geom_bond_atom_site_label_1
_geom_bond_atom_site_label_2
_geom_bond_distance
_geom_bond_site_symmetry_2
O1 C2 1.385(4) .
O1 H1O 0.839(19) .
O2 C4 1.385(4) .
O2 H2O 0.850(18) .
O3 C12 1.383(4) .
O3 H3O 0.844(19) .
O4 C14 1.367(4) .
O4 H4O 0.844(19) .
O5 C22 1.373(4) .
O5 H5O 0.857(18) .
O6 C24 1.363(4) .
O7 C32 1.381(4) .
O7 H7O 0.849(19) .
O8 C34 1.370(4) .
O8 H8O 0.832(19) .
C1 C2 1.396(4) .
C1 C6 1.397(4) .
C1 C37 1.524(4) .
C2 C3 1.397(4) .
C3 C4 1.400(5) .
C3 C10 1.505(4) .
C4 C5 1.399(4) .
C5 C6 1.395(4) .
C5 C7 1.528(4) .
C6 H6 0.9500 .
C7 C11 1.528(4) .
C7 C8 1.539(4) .
C7 H7 1.0000 .
C8 C9 1.520(5) .
C8 H8A 0.9900 .
C8 H8B 0.9900 .
C9 H9A 0.9800 .
C9 H9B 0.9800 .
C9 H9C 0.9800 .
C10 H10A 0.9800 .
C10 H10B 0.9800 .
C10 H10C 0.9800 .
C11 C16 1.393(4) .
C11 C12 1.394(4) .
C12 C13 1.392(4) .
C13 C14 1.405(4) .
C13 C20 1.511(4) .
C14 C15 1.400(4) .
C15 C16 1.396(4) .
C15 C17 1.522(4) .
C16 H16 0.9500 .
C17 C21 1.523(4) .
C17 C18 1.532(4) .
C17 H17 1.0000 .
C18 C19 1.530(5) .
C18 H18A 0.9900 .
C18 H18B 0.9900 .
C19 H19A 0.9800 .
C19 H19B 0.9800 .
C19 H19C 0.9800 .
C20 H20A 0.9800 .
C20 H20B 0.9800 .
C20 H20C 0.9800 .
C21 C26 1.394(4) .
C21 C22 1.397(4) .
C22 C23 1.409(4) .
C23 C24 1.406(4) .
C23 C30 1.516(4) .
C24 C25 1.404(4) .
C25 C26 1.397(4) .
C25 C27 1.525(4) .
C26 H26 0.9500 .
C27 C31 1.515(4) .
C27 C28 1.536(4) .
C27 H27 1.0000 .
C28 C29 1.523(5) .
C28 H28A 0.9900 .
C28 H28B 0.9900 .
C29 H29A 0.9800 .
C29 H29B 0.9800 .
C29 H29C 0.9800 .
C30 H30A 0.9800 .
C30 H30B 0.9800 .
C30 H30C 0.9800 .
C31 C32 1.401(4) .
C31 C36 1.405(4) .
C32 C33 1.394(4) .
C33 C34 1.406(4) .
C33 C40 1.505(5) .
C34 C35 1.398(4) .
C35 C36 1.394(4) .
C35 C37 1.534(4) .
C36 H36 0.9500 .
C37 C38 1.538(4) .
C37 H37 1.0000 .
C38 C39 1.520(5) .
C38 H38A 0.9900 .
C38 H38B 0.9900 .
C39 H39A 0.9800 .
C39 H39B 0.9800 .
C39 H39C 0.9800 .
C40 H40A 0.9800 .
C40 H40B 0.9800 .
C40 H40C 0.9800 .
N1 C41 1.489(4) .
N1 C42 1.494(4) 2_665
N1 C43 1.496(4) .
N1 H1N 0.934(18) .
C41 C42 1.513(4) .
C41 H41A 0.9900 .
C41 H41B 0.9900 .
C42 N1 1.494(4) 2_665
C42 H42A 0.9900 .
C42 H42B 0.9900 .
C43 H43A 0.9800 .
C43 H43B 0.9800 .
C43 H43C 0.9800 .
N2 C44 1.471(4) .
N2 C45 1.478(4) .
N2 C46 1.482(5) .
C44 C45 1.507(5) 2
C44 H44A 0.9900 .
C44 H44B 0.9900 .
C45 C44 1.507(5) 2
C45 H45A 0.9900 .
C45 H45B 0.9900 .
C46 H46A 0.9800 .
C46 H46B 0.9800 .
C46 H46C 0.9800 .
N3 C49 1.458(5) .
N3 C48 1.460(5) 2_876
N3 C47 1.468(5) .
C47 C48 1.509(6) .
C47 H47A 0.9900 .
C47 H47B 0.9900 .
C48 N3 1.460(5) 2_876
C48 H48A 0.9900 .
C48 H48B 0.9900 .
C49 H49A 0.9800 .
C49 H49B 0.9800 .
C49 H49C 0.9800 .
O9 C50 1.413(5) .
O9 H9O 0.892(19) .
C50 H50A 0.9800 .
C50 H50B 0.9800 .
C50 H50C 0.9800 .

loop_
_geom_hbond_atom_site_label_D
_geom_hbond_atom_site_label_H
_geom_hbond_atom_site_label_A
_geom_hbond_distance_DH
_geom_hbond_distance_HA
_geom_hbond_distance_DA
_geom_hbond_angle_DHA
_geom_hbond_site_symmetry_A
O1 H1O O9 0.839(19) 1.78(2) 2.611(3) 173(4) .
O2 H2O O6 0.850(18) 1.75(2) 2.584(3) 167(4) 1_655
O3 H3O O2 0.844(19) 1.864(19) 2.707(3) 178(4) .
O4 H4O O5 0.844(19) 1.87(2) 2.703(3) 169(4) .
O5 H5O N2 0.857(18) 1.73(2) 2.578(3) 172(4) .
O7 H7O O6 0.849(19) 1.88(2) 2.711(3) 167(4) .
O8 H8O O1 0.832(19) 1.87(2) 2.691(3) 170(4) .
N1 H1N O6 0.934(18) 1.776(19) 2.703(3) 172(3) .
O9 H9O N3 0.892(19) 1.90(2) 2.768(4) 163(4) .

loop_
_geom_torsion_atom_site_label_1
_geom_torsion_atom_site_label_2
_geom_torsion_atom_site_label_3
_geom_torsion_atom_site_label_4
_geom_torsion
_geom_torsion_site_symmetry_1
_geom_torsion_site_symmetry_4
C6 C1 C2 O1 179.3(3) . .
C37 C1 C2 O1 -1.6(4) . .
C6 C1 C2 C3 2.8(4) . .
C37 C1 C2 C3 -178.1(3) . .
O1 C2 C3 C4 179.8(3) . .
C1 C2 C3 C4 -3.7(4) . .
O1 C2 C3 C10 -1.3(4) . .
C1 C2 C3 C10 175.2(3) . .
C2 C3 C4 O2 177.5(3) . .
C10 C3 C4 O2 -1.4(4) . .
C2 C3 C4 C5 1.7(4) . .
C10 C3 C4 C5 -177.2(3) . .
O2 C4 C5 C6 -174.9(3) . .
C3 C4 C5 C6 1.1(4) . .
O2 C4 C5 C7 4.6(4) . .
C3 C4 C5 C7 -179.4(3) . .
C4 C5 C6 C1 -2.0(4) . .
C7 C5 C6 C1 178.4(3) . .
C2 C1 C6 C5 0.2(4) . .
C37 C1 C6 C5 -178.9(3) . .
C6 C5 C7 C11 86.7(3) . .
C4 C5 C7 C11 -92.8(3) . .
C6 C5 C7 C8 -41.5(4) . .
C4 C5 C7 C8 139.0(3) . .
C11 C7 C8 C9 61.0(4) . .
C5 C7 C8 C9 -170.9(3) . .
C5 C7 C11 C16 -85.3(4) . .
C8 C7 C11 C16 43.3(4) . .
C5 C7 C11 C12 93.9(3) . .
C8 C7 C11 C12 -137.5(3) . .
C16 C11 C12 O3 178.9(3) . .
C7 C11 C12 O3 -0.4(4) . .
C16 C11 C12 C13 -1.3(5) . .
C7 C11 C12 C13 179.5(3) . .
O3 C12 C13 C14 -178.6(3) . .
C11 C12 C13 C14 1.6(5) . .
O3 C12 C13 C20 -0.2(4) . .
C11 C12 C13 C20 180.0(3) . .
C12 C13 C14 O4 178.4(3) . .
C20 C13 C14 O4 0.0(4) . .
C12 C13 C14 C15 -1.7(5) . .
C20 C13 C14 C15 179.9(3) . .
O4 C14 C15 C16 -178.6(3) . .
C13 C14 C15 C16 1.5(5) . .
O4 C14 C15 C17 0.7(5) . .
C13 C14 C15 C17 -179.2(3) . .
C12 C11 C16 C15 1.1(5) . .
C7 C11 C16 C15 -179.7(3) . .
C14 C15 C16 C11 -1.2(5) . .
C17 C15 C16 C11 179.5(3) . .
C16 C15 C17 C21 90.3(3) . .
C14 C15 C17 C21 -89.0(3) . .
C16 C15 C17 C18 -37.8(4) . .
C14 C15 C17 C18 142.9(3) . .
C15 C17 C18 C19 -167.3(3) . .
C21 C17 C18 C19 66.0(4) . .
C15 C17 C21 C26 -85.1(3) . .
C18 C17 C21 C26 43.1(4) . .
C15 C17 C21 C22 94.2(3) . .
C18 C17 C21 C22 -137.5(3) . .
C26 C21 C22 O5 -179.7(3) . .
C17 C21 C22 O5 0.9(4) . .
C26 C21 C22 C23 4.7(4) . .
C17 C21 C22 C23 -174.7(3) . .
O5 C22 C23 C24 -175.9(3) . .
C21 C22 C23 C24 -0.2(4) . .
O5 C22 C23 C30 2.9(4) . .
C21 C22 C23 C30 178.6(3) . .
C22 C23 C24 O6 170.8(3) . .
C30 C23 C24 O6 -8.0(4) . .
C22 C23 C24 C25 -6.8(4) . .
C30 C23 C24 C25 174.4(3) . .
O6 C24 C25 C26 -168.5(3) . .
C23 C24 C25 C26 9.2(4) . .
O6 C24 C25 C27 14.0(4) . .
C23 C24 C25 C27 -168.4(3) . .
C22 C21 C26 C25 -2.2(4) . .
C17 C21 C26 C25 177.2(3) . .
C24 C25 C26 C21 -4.7(5) . .
C27 C25 C26 C21 172.8(3) . .
C26 C25 C27 C31 88.3(4) . .
C24 C25 C27 C31 -94.3(3) . .
C26 C25 C27 C28 -41.4(4) . .
C24 C25 C27 C28 136.1(3) . .
C31 C27 C28 C29 166.0(3) . .
C25 C27 C28 C29 -64.5(4) . .
C25 C27 C31 C32 95.6(3) . .
C28 C27 C31 C32 -135.6(3) . .
C25 C27 C31 C36 -83.1(3) . .
C28 C27 C31 C36 45.8(4) . .
C36 C31 C32 O7 177.0(3) . .
C27 C31 C32 O7 -1.8(4) . .
C36 C31 C32 C33 -2.9(4) . .
C27 C31 C32 C33 178.4(3) . .
O7 C32 C33 C34 -176.8(3) . .
C31 C32 C33 C34 3.1(5) . .
O7 C32 C33 C40 1.2(5) . .
C31 C32 C33 C40 -178.9(3) . .
C32 C33 C34 O8 178.8(3) . .
C40 C33 C34 O8 0.7(4) . .
C32 C33 C34 C35 -2.0(5) . .
C40 C33 C34 C35 179.9(3) . .
O8 C34 C35 C36 180.0(3) . .
C33 C34 C35 C36 0.8(5) . .
O8 C34 C35 C37 -2.4(5) . .
C33 C34 C35 C37 178.4(3) . .
C34 C35 C36 C31 -0.7(4) . .
C37 C35 C36 C31 -178.3(3) . .
C32 C31 C36 C35 1.7(4) . .
C27 C31 C36 C35 -179.6(3) . .
C2 C1 C37 C35 89.9(3) . .
C6 C1 C37 C35 -91.0(3) . .
C2 C1 C37 C38 -141.2(3) . .
C6 C1 C37 C38 37.9(4) . .
C36 C35 C37 C1 85.6(3) . .
C34 C35 C37 C1 -91.9(4) . .
C36 C35 C37 C38 -43.2(4) . .
C34 C35 C37 C38 139.3(3) . .
C1 C37 C38 C39 161.8(3) . .
C35 C37 C38 C39 -70.7(4) . .
C42 N1 C41 C42 -56.5(4) 2_665 .
C43 N1 C41 C42 -178.1(3) . .
N1 C41 C42 N1 58.5(4) . 2_665
C45 N2 C44 C45 58.5(4) . 2
C46 N2 C44 C45 -178.7(3) . 2
C44 N2 C45 C44 -58.8(4) . 2
C46 N2 C45 C44 178.1(3) . 2
C49 N3 C47 C48 179.1(3) . .
C48 N3 C47 C48 56.8(5) 2_876 .
N3 C47 C48 N3 -57.9(5) . 2_876
